data_4343102
loop_
_publ_author_name
'Puttock, Emma V.'
'Banerjee, Priyabrata'
'Kaspar, Manuel'
'Drennen, Liam'
'Yufit, Dmitry S.'
'Bill, Eckhard'
'Sproules, Stephen'
'Hess, Corinna R.'

_publ_section_title
;
 A Series of [Co(Mabiq)Cl2-n] (n = 0, 1, 2) Compounds and Evidence for the
 Elusive Bimetallic Form.
;
_journal_issue 12
_journal_name_full 'Inorganic chemistry'
_journal_page_first 5864
_journal_page_last 5873
_journal_paper_doi 10.1021/acs.inorgchem.5b00636
_journal_volume 54
_journal_year 2015
_chemical_formula_moiety 'C33 H33 Co N8'
_chemical_formula_sum 'C33 H33 Co N8'
_chemical_formula_weight 600.60
_chemical_name_systematic
;
 ? 
;
_space_group_crystal_system orthorhombic
_space_group_IT_number 61
_space_group_name_Hall '-P 2ac 2ab'
_space_group_name_H-M_alt 'P b c a'
_symmetry_space_group_name_Hall '-P 2ac 2ab'
_symmetry_space_group_name_H-M 'P b c a'
_atom_sites_solution_hydrogens difmap
_atom_sites_solution_primary direct
_atom_sites_solution_secondary difmap
_audit_creation_date 2013-12-19
_audit_creation_method
;
Olex2 1.2-beta
(compiled 2013.12.10 svn.r2850 for OlexSys, GUI svn.r4736)
;
_cell_angle_alpha 90.00
_cell_angle_beta 90.00
_cell_angle_gamma 90.00
_cell_formula_units_Z 8
_cell_length_a 10.199(3)
_cell_length_b 20.351(6)
_cell_length_c 26.781(8)
_cell_measurement_reflns_used 9980
_cell_measurement_temperature 120
_cell_measurement_theta_max 26.91
_cell_measurement_theta_min 2.29
_cell_volume 5559(3)
_computing_cell_refinement 'APEX2 v.2013.4_1 (Bruker, 2013)'
_computing_data_collection 'APEX2 v.2013.4_1 (Bruker, 2013)'
_computing_data_reduction 'SAINT v8.32B (Bruker, 2013)'
_computing_molecular_graphics 'Olex2 (Dolomanov et al., 2009)'
_computing_publication_material 'Olex2 (Dolomanov et al., 2009)'
_computing_structure_refinement 'XL (Sheldrick, 2008)'
_computing_structure_solution 'XS (Sheldrick, 2008)'
_diffrn_ambient_temperature 120
_diffrn_detector 'CCD area detector'
_diffrn_detector_area_resol_mean 0.0350
_diffrn_detector_type 'Rigaku Saturn724+'
_diffrn_measured_fraction_theta_full 0.997
_diffrn_measured_fraction_theta_max 0.997
_diffrn_measurement_device 'CrystalLogic Kappa (4 circle)'
_diffrn_measurement_device_type synchrotron
_diffrn_measurement_method 'omega rotation'
_diffrn_radiation_collimation '0.3 x 1.5 Double Pinhole'
_diffrn_radiation_monochromator 'Synchrotron '
_diffrn_radiation_probe x-ray
_diffrn_radiation_type synchrotron
_diffrn_radiation_wavelength 0.68890
_diffrn_reflns_av_R_equivalents 0.0984
_diffrn_reflns_av_unetI/netI 0.0611
_diffrn_reflns_limit_h_max 11
_diffrn_reflns_limit_h_min -11
_diffrn_reflns_limit_k_max 23
_diffrn_reflns_limit_k_min -23
_diffrn_reflns_limit_l_max 30
_diffrn_reflns_limit_l_min -29
_diffrn_reflns_number 36358
_diffrn_reflns_theta_full 23.00
_diffrn_reflns_theta_max 23.00
_diffrn_reflns_theta_min 1.94
_diffrn_source Synchrotron
_diffrn_source_type 'Undulator, I19, DLS, RAL'
_diffrn_standards_number 0
_exptl_absorpt_coefficient_mu 0.608
_exptl_absorpt_correction_T_max 1.0000
_exptl_absorpt_correction_T_min 0.7351
_exptl_absorpt_correction_type multi-scan
_exptl_absorpt_process_details
;
SADABS-2012/1 (Bruker,2012) was used for absorption correction.
wR2(int) was 0.1100 before and 0.0848 after correction.
The Ratio of minimum to maximum transmission is 0.7351.
The \l/2 correction factor is Not present.
;
_exptl_crystal_colour 'metallic dark green'
_exptl_crystal_colour_lustre metallic
_exptl_crystal_colour_modifier dark
_exptl_crystal_colour_primary green
_exptl_crystal_density_diffrn 1.435
_exptl_crystal_density_method 'not measured'
_exptl_crystal_description irregular
_exptl_crystal_F_000 2512
_exptl_crystal_size_max 0.05
_exptl_crystal_size_mid 0.02
_exptl_crystal_size_min 0.01
_refine_diff_density_max 0.354
_refine_diff_density_min -0.527
_refine_diff_density_rms 0.070
_refine_ls_extinction_method none
_refine_ls_goodness_of_fit_ref 1.054
_refine_ls_hydrogen_treatment refall
_refine_ls_matrix_type full
_refine_ls_number_parameters 511
_refine_ls_number_reflns 4231
_refine_ls_number_restraints 0
_refine_ls_restrained_S_all 1.054
_refine_ls_R_factor_all 0.0743
_refine_ls_R_factor_gt 0.0484
_refine_ls_shift/su_max 0.001
_refine_ls_shift/su_mean 0.000
_refine_ls_structure_factor_coef Fsqd
_refine_ls_weighting_details 'calc w=1/[\s^2^(Fo^2^)+(0.0499P)^2^+9.1072P] where P=(Fo^2^+2Fc^2^)/3'
_refine_ls_weighting_scheme calc
_refine_ls_wR_factor_gt 0.1132
_refine_ls_wR_factor_ref 0.1267
_reflns_number_gt 3151
_reflns_number_total 4231
_reflns_threshold_expression >2sigma(I)
_cod_data_source_file ic5b00636_si_002.cif
_cod_data_source_block 4_13srv326
_cod_depositor_comments 'Adding full bibliography for 4343100--4343102.cif.'
_cod_database_code 4343102

loop_
_space_group_symop_id
_space_group_symop_operation_xyz
1 'x, y, z'
2 '-x+1/2, -y, z+1/2'
3 '-x, y+1/2, -z+1/2'
4 'x+1/2, -y+1/2, -z'
5 '-x, -y, -z'
6 'x-1/2, y, -z-1/2'
7 'x, -y-1/2, z-1/2'
8 '-x-1/2, y-1/2, z'

loop_
_atom_site_label
_atom_site_type_symbol
_atom_site_fract_x
_atom_site_fract_y
_atom_site_fract_z
_atom_site_U_iso_or_equiv
_atom_site_adp_type
_atom_site_occupancy
_atom_site_symmetry_multiplicity
_atom_site_calc_flag
Co1 Co 0.41727(5) 0.36269(2) 0.323851(18) 0.02216(19) Uani 1 1 d
N1 N 0.4987(3) 0.31643(14) 0.27178(11) 0.0245(7) Uani 1 1 d
N2 N 0.3189(3) 0.40208(13) 0.27270(11) 0.0226(7) Uani 1 1 d
N3 N 0.3299(3) 0.41163(13) 0.37197(11) 0.0230(7) Uani 1 1 d
N4 N 0.5246(3) 0.32246(14) 0.37116(11) 0.0224(7) Uani 1 1 d
N5 N 0.4991(3) 0.31105(14) 0.18176(12) 0.0271(7) Uani 1 1 d
N6 N 0.3197(3) 0.41198(14) 0.18315(12) 0.0273(7) Uani 1 1 d
N7 N 0.1685(3) 0.46525(14) 0.32076(12) 0.0260(7) Uani 1 1 d
N8 N 0.6382(3) 0.24566(15) 0.31843(12) 0.0279(8) Uani 1 1 d
C1 C 0.4588(4) 0.33421(17) 0.22444(14) 0.0247(9) Uani 1 1 d
C2 C 0.3576(4) 0.38617(17) 0.22497(14) 0.0258(9) Uani 1 1 d
C3 C 0.2265(4) 0.46118(17) 0.18672(14) 0.0266(9) Uani 1 1 d
C4 C 0.1876(4) 0.49424(18) 0.14289(15) 0.0289(9) Uani 1 1 d
C5 C 0.0973(4) 0.54317(19) 0.14585(16) 0.0300(9) Uani 1 1 d
C6 C 0.0378(4) 0.55942(19) 0.19146(15) 0.0305(10) Uani 1 1 d
C7 C 0.0736(4) 0.52699(18) 0.23441(16) 0.0286(9) Uani 1 1 d
C8 C 0.1714(4) 0.47843(17) 0.23261(14) 0.0260(9) Uani 1 1 d
C9 C 0.2214(4) 0.44739(17) 0.27691(14) 0.0244(9) Uani 1 1 d
C10 C 0.2187(4) 0.44736(17) 0.36369(14) 0.0246(9) Uani 1 1 d
C11 C 0.1525(4) 0.46515(17) 0.41234(14) 0.0275(9) Uani 1 1 d
C12 C 0.2717(4) 0.46783(18) 0.44690(14) 0.0275(9) Uani 1 1 d
C13 C 0.3582(4) 0.41721(18) 0.42194(15) 0.0286(9) Uani 1 1 d
C14 C 0.4562(4) 0.38166(18) 0.44510(15) 0.0277(9) Uani 1 1 d
C15 C 0.5327(4) 0.33634(18) 0.42106(15) 0.0271(9) Uani 1 1 d
C16 C 0.6450(4) 0.29824(17) 0.44570(14) 0.0252(9) Uani 1 1 d
C17 C 0.6560(4) 0.23944(17) 0.40874(14) 0.0283(9) Uani 1 1 d
C18 C 0.6063(4) 0.27101(17) 0.36116(14) 0.0240(9) Uani 1 1 d
C19 C 0.5916(4) 0.26900(17) 0.27481(14) 0.0259(9) Uani 1 1 d
C20 C 0.6439(4) 0.24051(17) 0.22988(14) 0.0263(9) Uani 1 1 d
C21 C 0.7413(4) 0.19216(19) 0.23023(16) 0.0314(10) Uani 1 1 d
C22 C 0.7851(4) 0.1663(2) 0.18585(15) 0.0329(10) Uani 1 1 d
C23 C 0.7354(4) 0.18832(19) 0.14044(16) 0.0327(10) Uani 1 1 d
C24 C 0.6410(4) 0.23593(19) 0.13891(16) 0.0305(9) Uani 1 1 d
C25 C 0.5942(4) 0.26313(17) 0.18422(14) 0.0258(9) Uani 1 1 d
C26 C 0.0612(4) 0.4073(2) 0.42594(19) 0.0345(10) Uani 1 1 d
C27 C 0.0707(4) 0.5271(2) 0.40828(18) 0.0300(9) Uani 1 1 d
C28 C 0.2453(5) 0.4551(2) 0.50170(15) 0.0312(10) Uani 1 1 d
C29 C 0.3401(4) 0.5356(2) 0.44209(19) 0.0336(10) Uani 1 1 d
C30 C 0.6193(4) 0.2791(2) 0.49993(16) 0.0302(9) Uani 1 1 d
C31 C 0.7683(4) 0.3415(2) 0.44247(17) 0.0320(10) Uani 1 1 d
C32 C 0.5555(5) 0.1852(2) 0.42213(19) 0.0382(11) Uani 1 1 d
C33 C 0.7910(4) 0.2095(2) 0.40314(19) 0.0352(10) Uani 1 1 d
H4 H 0.228(4) 0.4825(18) 0.1117(15) 0.028(10) Uiso 1 1 d
H5 H 0.074(3) 0.5662(18) 0.1174(14) 0.020(9) Uiso 1 1 d
H6 H -0.029(4) 0.591(2) 0.1913(14) 0.031(11) Uiso 1 1 d
H7 H 0.025(4) 0.5374(17) 0.2660(14) 0.024(10) Uiso 1 1 d
H14 H 0.475(4) 0.391(2) 0.4791(17) 0.041(12) Uiso 1 1 d
H21 H 0.777(4) 0.1771(19) 0.2598(16) 0.034(11) Uiso 1 1 d
H22 H 0.849(4) 0.1342(19) 0.1868(14) 0.029(10) Uiso 1 1 d
H23 H 0.773(4) 0.1691(18) 0.1085(15) 0.029(10) Uiso 1 1 d
H24 H 0.601(4) 0.2514(18) 0.1075(15) 0.027(10) Uiso 1 1 d
H26A H 0.121(4) 0.3654(18) 0.4381(14) 0.029(10) Uiso 1 1 d
H26B H 0.013(4) 0.4167(18) 0.4580(16) 0.031(11) Uiso 1 1 d
H26C H -0.001(5) 0.401(2) 0.399(2) 0.065(16) Uiso 1 1 d
H27A H 0.120(4) 0.567(2) 0.3931(15) 0.036(11) Uiso 1 1 d
H27B H 0.046(4) 0.539(2) 0.4399(18) 0.041(13) Uiso 1 1 d
H27C H -0.003(5) 0.517(2) 0.3898(17) 0.047(14) Uiso 1 1 d
H28A H 0.185(4) 0.4872(18) 0.5166(14) 0.025(10) Uiso 1 1 d
H28B H 0.322(4) 0.4623(19) 0.5212(16) 0.037(12) Uiso 1 1 d
H28C H 0.213(5) 0.414(3) 0.5084(18) 0.062(15) Uiso 1 1 d
H29A H 0.281(4) 0.5673(17) 0.4561(13) 0.020(9) Uiso 1 1 d
H29B H 0.422(4) 0.540(2) 0.4608(16) 0.040(12) Uiso 1 1 d
H29C H 0.351(5) 0.547(2) 0.4062(19) 0.055(14) Uiso 1 1 d
H30A H 0.621(4) 0.320(2) 0.5242(16) 0.040(12) Uiso 1 1 d
H30B H 0.537(4) 0.258(2) 0.5046(16) 0.040(12) Uiso 1 1 d
H30C H 0.692(4) 0.2462(19) 0.5112(14) 0.035(11) Uiso 1 1 d
H31A H 0.790(4) 0.3519(18) 0.4043(15) 0.032(11) Uiso 1 1 d
H31B H 0.847(4) 0.316(2) 0.4598(16) 0.049(13) Uiso 1 1 d
H31C H 0.752(4) 0.384(2) 0.4624(16) 0.046(12) Uiso 1 1 d
H32A H 0.462(4) 0.206(2) 0.4298(15) 0.040(12) Uiso 1 1 d
H32B H 0.581(4) 0.164(2) 0.4533(16) 0.037(12) Uiso 1 1 d
H32C H 0.551(4) 0.155(2) 0.3937(18) 0.049(13) Uiso 1 1 d
H33A H 0.791(5) 0.167(3) 0.3828(18) 0.065(15) Uiso 1 1 d
H33B H 0.860(4) 0.248(2) 0.3898(15) 0.040(11) Uiso 1 1 d
H33C H 0.818(4) 0.196(2) 0.4311(17) 0.035(13) Uiso 1 1 d

loop_
_atom_site_aniso_label
_atom_site_aniso_U_11
_atom_site_aniso_U_22
_atom_site_aniso_U_33
_atom_site_aniso_U_23
_atom_site_aniso_U_13
_atom_site_aniso_U_12
Co1 0.0259(3) 0.0184(3) 0.0222(3) 0.0000(2) 0.0002(2) 0.0032(2)
N1 0.0288(18) 0.0205(16) 0.0240(18) 0.0006(13) -0.0005(14) 0.0015(14)
N2 0.0265(17) 0.0200(15) 0.0213(18) -0.0008(13) 0.0014(14) 0.0008(13)
N3 0.0269(17) 0.0189(15) 0.0231(19) 0.0016(12) 0.0011(14) 0.0020(13)
N4 0.0245(16) 0.0210(16) 0.0216(18) -0.0006(12) 0.0029(14) 0.0002(13)
N5 0.0324(18) 0.0228(16) 0.0259(19) -0.0022(14) -0.0001(15) 0.0026(14)
N6 0.0328(18) 0.0226(16) 0.026(2) 0.0002(14) -0.0024(15) 0.0028(14)
N7 0.0282(17) 0.0236(16) 0.0263(19) -0.0018(14) 0.0026(15) 0.0014(14)
N8 0.0305(17) 0.0234(16) 0.030(2) 0.0004(14) -0.0042(16) 0.0052(14)
C1 0.033(2) 0.0169(17) 0.024(2) 0.0012(15) -0.0007(18) 0.0013(16)
C2 0.029(2) 0.0212(18) 0.027(2) 0.0001(16) 0.0035(18) 0.0035(16)
C3 0.031(2) 0.0226(19) 0.027(2) -0.0024(16) -0.0030(18) -0.0018(16)
C4 0.035(2) 0.027(2) 0.025(2) 0.0002(17) -0.003(2) -0.0024(18)
C5 0.034(2) 0.024(2) 0.032(3) 0.0052(18) -0.008(2) 0.0009(17)
C6 0.031(2) 0.026(2) 0.035(3) -0.0012(17) -0.0097(19) 0.0060(18)
C7 0.029(2) 0.026(2) 0.030(2) -0.0017(17) -0.0033(19) 0.0045(18)
C8 0.027(2) 0.0241(19) 0.027(2) -0.0020(16) -0.0035(18) -0.0023(17)
C9 0.027(2) 0.0205(19) 0.026(2) 0.0017(15) 0.0014(18) 0.0054(16)
C10 0.027(2) 0.0216(19) 0.025(2) 0.0009(16) 0.0019(18) 0.0012(16)
C11 0.029(2) 0.0248(19) 0.029(2) 0.0008(16) 0.0029(18) 0.0023(17)
C12 0.030(2) 0.027(2) 0.025(2) -0.0011(16) 0.0016(18) 0.0022(17)
C13 0.032(2) 0.026(2) 0.028(2) 0.0022(17) 0.0039(19) -0.0018(17)
C14 0.032(2) 0.028(2) 0.023(2) 0.0016(17) -0.0036(19) 0.0035(17)
C15 0.028(2) 0.0256(19) 0.027(2) 0.0011(16) 0.0007(18) 0.0011(16)
C16 0.031(2) 0.0240(19) 0.021(2) 0.0034(15) -0.0002(17) 0.0021(17)
C17 0.037(2) 0.0212(19) 0.027(2) 0.0002(16) -0.0044(18) 0.0025(17)
C18 0.026(2) 0.0210(19) 0.025(2) -0.0015(16) -0.0010(17) 0.0003(16)
C19 0.030(2) 0.0205(19) 0.027(2) -0.0025(16) -0.0022(18) -0.0011(16)
C20 0.027(2) 0.0226(19) 0.030(2) -0.0015(16) 0.0018(18) -0.0019(16)
C21 0.037(2) 0.027(2) 0.030(3) -0.0029(17) -0.004(2) 0.0070(18)
C22 0.034(2) 0.029(2) 0.036(3) -0.0063(18) 0.001(2) 0.0114(18)
C23 0.032(2) 0.031(2) 0.035(3) -0.0059(18) 0.009(2) 0.0027(18)
C24 0.035(2) 0.029(2) 0.028(2) -0.0040(18) 0.003(2) -0.0022(18)
C25 0.027(2) 0.0200(19) 0.030(2) -0.0026(16) 0.0014(18) 0.0015(16)
C26 0.034(2) 0.030(2) 0.040(3) 0.0020(19) 0.005(2) -0.0069(19)
C27 0.033(2) 0.029(2) 0.028(3) 0.0007(18) 0.006(2) 0.006(2)
C28 0.035(3) 0.033(2) 0.026(2) -0.0010(18) 0.002(2) 0.003(2)
C29 0.032(3) 0.028(2) 0.040(3) -0.0057(19) 0.004(2) -0.0024(19)
C30 0.032(2) 0.030(2) 0.028(2) 0.0052(18) 0.002(2) -0.0015(19)
C31 0.036(2) 0.026(2) 0.034(3) 0.0024(18) -0.001(2) -0.0020(18)
C32 0.049(3) 0.025(2) 0.041(3) 0.006(2) -0.011(2) -0.005(2)
C33 0.038(3) 0.034(2) 0.034(3) -0.003(2) -0.008(2) 0.011(2)

loop_
_atom_type_symbol
_atom_type_description
_atom_type_scat_dispersion_real
_atom_type_scat_dispersion_imag
_atom_type_scat_source
C C 0.0030 0.0010 'International Tables Vol C Tables 4.2.6.8 and 6.1.1.4'
H H 0.0000 0.0000 'International Tables Vol C Tables 4.2.6.8 and 6.1.1.4'
Co Co 0.3540 0.9120 'International Tables Vol C Tables 4.2.6.8 and 6.1.1.4'
N N 0.0060 0.0030 'International Tables Vol C Tables 4.2.6.8 and 6.1.1.4'

loop_
_geom_angle_atom_site_label_1
_geom_angle_atom_site_label_2
_geom_angle_atom_site_label_3
_geom_angle
N1 Co1 N2 84.75(13)
N3 Co1 N1 175.95(13)
N3 Co1 N2 91.21(13)
N3 Co1 N4 92.61(13)
N4 Co1 N1 91.43(13)
N4 Co1 N2 175.77(13)
C1 N1 Co1 114.9(2)
C19 N1 Co1 128.5(3)
C19 N1 C1 116.6(3)
C2 N2 Co1 115.1(2)
C9 N2 Co1 128.3(2)
C9 N2 C2 116.5(3)
C10 N3 Co1 124.9(3)
C10 N3 C13 106.8(3)
C13 N3 Co1 128.3(3)
C15 N4 Co1 127.5(2)
C18 N4 Co1 124.2(2)
C18 N4 C15 108.2(3)
C1 N5 C25 115.9(3)
C2 N6 C3 116.0(3)
C10 N7 C9 122.3(3)
C18 N8 C19 122.4(3)
N1 C1 C2 112.6(3)
N5 C1 N1 128.2(3)
N5 C1 C2 119.2(3)
N2 C2 C1 112.2(3)
N6 C2 N2 128.4(3)
N6 C2 C1 119.4(3)
N6 C3 C4 118.8(3)
N6 C3 C8 121.3(3)
C8 C3 C4 120.0(4)
C3 C4 H4 119(2)
C5 C4 C3 119.5(4)
C5 C4 H4 121(2)
C4 C5 C6 121.1(4)
C4 C5 H5 120(2)
C6 C5 H5 119(2)
C5 C6 H6 118(2)
C7 C6 C5 120.0(4)
C7 C6 H6 122(2)
C6 C7 C8 119.8(4)
C6 C7 H7 118(2)
C8 C7 H7 122(2)
C3 C8 C7 119.5(4)
C3 C8 C9 118.2(3)
C7 C8 C9 122.2(3)
N2 C9 C8 119.3(3)
N7 C9 N2 123.4(3)
N7 C9 C8 117.4(3)
N3 C10 C11 111.0(3)
N7 C10 N3 128.0(3)
N7 C10 C11 121.0(3)
C10 C11 C12 100.1(3)
C10 C11 C26 106.9(3)
C10 C11 C27 112.5(3)
C12 C11 C26 111.3(3)
C27 C11 C12 116.8(3)
C27 C11 C26 108.6(3)
C11 C12 C29 109.8(3)
C13 C12 C11 99.9(3)
C13 C12 C28 114.6(3)
C13 C12 C29 107.9(3)
C28 C12 C11 116.1(3)
C28 C12 C29 108.2(3)
N3 C13 C12 111.4(3)
N3 C13 C14 123.1(4)
C14 C13 C12 125.5(4)
C13 C14 H14 118(3)
C15 C14 C13 123.6(4)
C15 C14 H14 118(3)
N4 C15 C14 124.4(4)
N4 C15 C16 111.2(3)
C14 C15 C16 124.3(4)
C15 C16 C17 99.7(3)
C15 C16 C31 107.3(3)
C30 C16 C15 114.3(3)
C30 C16 C17 114.9(3)
C30 C16 C31 109.9(3)
C31 C16 C17 110.2(3)
C18 C17 C16 100.6(3)
C18 C17 C32 106.0(3)
C32 C17 C16 110.6(3)
C33 C17 C16 116.0(3)
C33 C17 C18 113.1(3)
C33 C17 C32 109.8(3)
N4 C18 C17 111.4(3)
N8 C18 N4 129.1(3)
N8 C18 C17 119.3(3)
N1 C19 C20 119.7(3)
N8 C19 N1 123.3(3)
N8 C19 C20 116.9(3)
C21 C20 C19 122.8(4)
C21 C20 C25 119.6(4)
C25 C20 C19 117.6(3)
C20 C21 H21 121(3)
C22 C21 C20 119.7(4)
C22 C21 H21 119(3)
C21 C22 C23 120.9(4)
C21 C22 H22 118(2)
C23 C22 H22 121(2)
C22 C23 H23 118(2)
C24 C23 C22 120.8(4)
C24 C23 H23 121(2)
C23 C24 C25 119.2(4)
C23 C24 H24 123(2)
C25 C24 H24 118(2)
N5 C25 C20 121.9(3)
N5 C25 C24 118.2(3)
C20 C25 C24 119.8(3)
C11 C26 H26A 109(2)
C11 C26 H26B 110(2)
C11 C26 H26C 109(3)
H26A C26 H26B 100(3)
H26A C26 H26C 119(4)
H26B C26 H26C 110(4)
C11 C27 H27A 115(2)
C11 C27 H27B 108(3)
C11 C27 H27C 107(3)
H27A C27 H27B 106(3)
H27A C27 H27C 111(4)
H27B C27 H27C 109(4)
C12 C28 H28A 113(2)
C12 C28 H28B 111(3)
C12 C28 H28C 114(3)
H28A C28 H28B 101(3)
H28A C28 H28C 108(4)
H28B C28 H28C 109(4)
C12 C29 H29A 106(2)
C12 C29 H29B 115(2)
C12 C29 H29C 110(3)
H29A C29 H29B 106(3)
H29A C29 H29C 107(3)
H29B C29 H29C 112(4)
C16 C30 H30A 112(2)
C16 C30 H30B 113(3)
C16 C30 H30C 108(2)
H30A C30 H30B 107(3)
H30A C30 H30C 109(3)
H30B C30 H30C 107(3)
C16 C31 H31A 110(2)
C16 C31 H31B 108(2)
C16 C31 H31C 109(2)
H31A C31 H31B 111(3)
H31A C31 H31C 111(3)
H31B C31 H31C 108(3)
C17 C32 H32A 110(2)
C17 C32 H32B 110(2)
C17 C32 H32C 107(3)
H32A C32 H32B 105(3)
H32A C32 H32C 111(3)
H32B C32 H32C 114(4)
C17 C33 H33A 113(3)
C17 C33 H33B 109(2)
C17 C33 H33C 110(3)
H33A C33 H33B 115(3)
H33A C33 H33C 101(4)
H33B C33 H33C 108(4)

loop_
_geom_bond_atom_site_label_1
_geom_bond_atom_site_label_2
_geom_bond_distance
Co1 N1 1.877(3)
Co1 N2 1.878(3)
Co1 N3 1.857(3)
Co1 N4 1.864(3)
N1 C1 1.380(5)
N1 C19 1.355(5)
N2 C2 1.376(5)
N2 C9 1.361(4)
N3 C10 1.366(5)
N3 C13 1.374(5)
N4 C15 1.368(5)
N4 C18 1.365(4)
N5 C1 1.303(5)
N5 C25 1.377(5)
N6 C2 1.296(5)
N6 C3 1.384(5)
N7 C9 1.343(5)
N7 C10 1.310(5)
N8 C18 1.297(5)
N8 C19 1.348(5)
C1 C2 1.478(5)
C3 C4 1.410(5)
C3 C8 1.396(5)
C4 C5 1.359(5)
C4 H4 0.96(4)
C5 C6 1.403(6)
C5 H5 0.93(4)
C6 C7 1.376(6)
C6 H6 0.93(4)
C7 C8 1.405(5)
C7 H7 1.00(4)
C8 C9 1.438(5)
C10 C11 1.512(5)
C11 C12 1.529(5)
C11 C26 1.545(5)
C11 C27 1.516(5)
C12 C13 1.512(5)
C12 C28 1.514(6)
C12 C29 1.550(5)
C13 C14 1.381(6)
C14 C15 1.368(5)
C14 H14 0.95(4)
C15 C16 1.533(5)
C16 C17 1.557(5)
C16 C30 1.526(5)
C16 C31 1.537(6)
C17 C18 1.514(5)
C17 C32 1.548(6)
C17 C33 1.514(6)
C19 C20 1.438(5)
C20 C21 1.399(5)
C20 C25 1.401(5)
C21 C22 1.375(6)
C21 H21 0.92(4)
C22 C23 1.392(6)
C22 H22 0.92(4)
C23 C24 1.366(6)
C23 H23 1.02(4)
C24 C25 1.417(5)
C24 H24 0.99(4)
C26 H26A 1.10(4)
C26 H26B 1.01(4)
C26 H26C 0.97(5)
C27 H27A 1.04(4)
C27 H27B 0.92(5)
C27 H27C 0.92(5)
C28 H28A 0.98(4)
C28 H28B 0.95(4)
C28 H28C 0.92(5)
C29 H29A 0.96(4)
C29 H29B 0.97(4)
C29 H29C 1.00(5)
C30 H30A 1.06(4)
C30 H30B 0.95(4)
C30 H30C 1.05(4)
C31 H31A 1.07(4)
C31 H31B 1.06(5)
C31 H31C 1.03(4)
C32 H32A 1.07(4)
C32 H32B 0.98(4)
C32 H32C 0.98(5)
C33 H33A 1.01(5)
C33 H33B 1.10(4)
C33 H33C 0.85(4)
